data_1543510
loop_
_publ_author_name
'Laskar, Inamur Rahaman'
'Das, Debasis'
'Mostafa, Golam'
'Welch, Alan J.'
'Chaudhuri, Nirmalendu Ray'

_publ_section_title
;
 Syntheses and Characterization of N,N'-Dipropyl-1,2-ethanediamine and
 N,N'-diisopropyl-1,2-ethanediamine Complexes of Nickel(II): Thermal
 Studies and X-Ray Single Crystal Structure Analysis of
 [Ni(N,N'-Dipropyl-1,2-ethanediamine)2(NCS)2]
;
_journal_name_full 'Acta Chemica Scandinavica'
_journal_page_first 702
_journal_page_last 708
_journal_paper_doi 10.3891/acta.chem.scand.52-0702
_journal_volume 52
_journal_year 1998
_chemical_formula_sum 'C18 H40 N6 Ni S2'
_chemical_formula_weight 463.39
_space_group_IT_number 14
_symmetry_cell_setting monoclinic
_symmetry_Int_Tables_number 14
_symmetry_space_group_name_Hall '-P 2ybc'
_symmetry_space_group_name_H-M 'P 1 21/c 1'
_cell_angle_alpha 90
_cell_angle_beta 92.082(5)
_cell_angle_gamma 90
_cell_formula_units_Z 2
_cell_length_a 9.246(9)
_cell_length_b 9.2633(5)
_cell_length_c 14.4650(8)
_cell_volume 1238.1(12)
_diffrn_ambient_temperature 293
_diffrn_radiation_probe x-ray
_diffrn_radiation_type MoK\a
_diffrn_radiation_wavelength 0.71073
_exptl_absorpt_coefficient_mu 0.967
_exptl_crystal_density_diffrn 1.243
_exptl_crystal_F_000 500
_refine_ls_goodness_of_fit_ref 1.071
_refine_ls_number_parameters 204
_refine_ls_number_reflns 2172
_refine_ls_R_factor_all 0.0606
_refine_ls_R_factor_gt 0.0381
_refine_ls_wR_factor_gt 0.0835
_refine_ls_wR_factor_ref 0.0947
_cod_data_source_file Acta-Chem-Scand-1998-52-702-708-1.cif
_cod_data_source_block 1
_cod_original_cell_volume 1238.1(2)
_cod_original_sg_symbol_H-M 'P 21/c'
_cod_original_formula_sum 'C18 H40 N6 S2 Ni'
_cod_database_code 1543510

loop_
_symmetry_equiv_pos_site_id
_symmetry_equiv_pos_as_xyz
1 x,y,z
2 -x,1/2+y,1/2-z
3 -x,-y,-z
4 x,1/2-y,1/2+z

loop_
_atom_site_label
_atom_site_type_symbol
_atom_site_thermal_displace_type
_atom_site_fract_x
_atom_site_fract_y
_atom_site_fract_z
_atom_site_occupancy
_atom_site_U_iso_or_equiv
_atom_site_calc_flag
_atom_site_refinement_flags
_atom_site_disorder_assembly
_atom_site_disorder_group
Ni Ni Uiso 0.00000 0.00000 0.00000 1.000 0.0330(10) . . . .
S S Uiso 0.17010(10) 0.41770(10) 0.16680(10) 1.000 0.0640(10) . . . .
N1 N Uiso -0.2129(3) 0.0903(3) 0.0051(2) 1.000 0.0400(10) . . . .
N2 N Uiso 0.0170(3) 0.1454(3) -0.1166(2) 1.000 0.0390(10) . . . .
N3 N Uiso 0.0768(3) 0.1551(3) 0.0928(2) 1.000 0.0450(10) . . . .
C1 C Uiso -0.2240(4) 0.2085(4) -0.0636(2) 1.000 0.0510(10) . . . .
C2 C Uiso -0.1365(4) 0.1693(5) -0.1463(2) 1.000 0.0490(10) . . . .
C3 C Uiso 0.1144(3) 0.2637(4) 0.1246(2) 1.000 0.0390(10) . . . .
C4 C Uiso -0.2677(4) 0.1332(4) 0.0963(2) 1.000 0.0460(10) . . . .
C5 C Uiso -0.4286(5) 0.1575(7) 0.0987(3) 1.000 0.0710(10) . . . .
C6 C Uiso -0.4753(7) 0.1825(11) 0.1960(4) 1.000 0.103(2) . . . .
C7 C Uiso 0.0967(4) 0.2850(4) -0.1107(2) 1.000 0.0480(10) . . . .
C8 C Uiso 0.2586(4) 0.2685(4) -0.0950(3) 1.000 0.0510(10) . . . .
C9 C Uiso 0.3324(6) 0.4150(5) -0.0908(4) 1.000 0.0700(10) . . . .

loop_
_atom_type_symbol
_atom_type_description
_atom_type_scat_dispersion_real
_atom_type_scat_dispersion_imag
_atom_type_scat_source
C C 0.0033 0.0016 ' International Tables Vol C Tables 4.2.6.8 and 6.1.1.4'
N N 0.0061 0.0033 ' International Tables Vol C Tables 4.2.6.8 and 6.1.1.4'
Ni Ni 0.3393 1.1124 ' International Tables Vol C Tables 4.2.6.8 and 6.1.1.4'
S S 0.1246 0.1234 ' International Tables Vol C Tables 4.2.6.8 and 6.1.1.4'

loop_
_geom_angle_atom_site_label_1
_geom_angle_atom_site_label_2
_geom_angle_atom_site_label_3
_geom_angle
_geom_angle_site_symmetry_1
_geom_angle_site_symmetry_2
_geom_angle_site_symmetry_3
_geom_angle_publ_flag
N1 Ni N2 82.93(11) . . . yes
N1 Ni N3 90.04(11) . . . yes
N1 Ni N1 180.00 . . 3_555 yes
N1 Ni N2 97.07(11) . . 3_555 yes
N1 Ni N3 89.96(11) . . 3_555 yes
N2 Ni N3 92.31(11) . . . yes
N1 Ni N2 97.07(11) 3_555 . . yes
N2 Ni N2 180.00 . . 3_555 yes
N2 Ni N3 87.69(11) . . 3_555 yes
N1 Ni N3 89.96(11) 3_555 . . yes
N2 Ni N3 87.69(11) 3_555 . . yes
N3 Ni N3 180.00 . . 3_555 yes
N1 Ni N2 82.93(11) 3_555 . 3_555 yes
N1 Ni N3 90.04(11) 3_555 . 3_555 yes
N2 Ni N3 92.31(11) 3_555 . 3_555 yes
Ni N1 C1 107.9(2) . . . yes
Ni N1 C4 118.6(2) . . . yes
C1 N1 C4 112.4(3) . . . yes
Ni N2 C2 102.8(2) . . . yes
Ni N2 C7 123.0(2) . . . yes
C2 N2 C7 110.7(3) . . . yes
Ni N3 C3 162.3(3) . . . yes
N1 C1 C2 109.1(3) . . . yes
N2 C2 C1 109.9(3) . . . yes
S C3 N3 178.4(3) . . . yes
N1 C4 C5 115.5(3) . . . yes
C4 C5 C6 111.2(4) . . . no
N2 C7 C8 113.9(3) . . . yes
C7 C8 C9 110.9(3) . . . no

loop_
_geom_bond_atom_site_label_1
_geom_bond_atom_site_label_2
_geom_bond_distance
_geom_bond_site_symmetry_1
_geom_bond_site_symmetry_2
_geom_bond_publ_flag
Ni N1 2.143(3) . . yes
Ni N2 2.169(4) . . yes
Ni N3 2.074(3) . . yes
Ni N1 2.143(3) . 3_555 yes
Ni N2 2.169(4) . 3_555 yes
Ni N3 2.074(3) . 3_555 yes
S C3 1.628(4) . . yes
N1 C1 1.480(5) . . yes
N1 C4 1.484(4) . . yes
N2 C2 1.484(5) . . yes
N2 C7 1.489(5) . . yes
N3 C3 1.155(5) . . yes
C1 C2 1.513(5) . . no
C4 C5 1.506(6) . . no
C5 C6 1.505(8) . . no
C7 C8 1.514(5) . . no
C8 C9 1.519(6) . . no

loop_
_geom_torsion_atom_site_label_1
_geom_torsion_atom_site_label_2
_geom_torsion_atom_site_label_3
_geom_torsion_atom_site_label_4
_geom_torsion
_geom_torsion_site_symmetry_1
_geom_torsion_site_symmetry_2
_geom_torsion_site_symmetry_3
_geom_torsion_site_symmetry_4
_geom_torsion_publ_flag
N2 Ni N1 C1 -6.2(2) . . . . no
N2 Ni N1 C4 -135.4(2) . . . . no
N3 Ni N1 C1 86.1(2) . . . . no
N3 Ni N1 C4 -43.1(2) . . . . no
N2 Ni N1 C1 173.8(2) 3_555 . . . no
N2 Ni N1 C4 44.6(2) 3_555 . . . no
N3 Ni N1 C1 -93.9(2) 3_555 . . . no
N3 Ni N1 C4 136.9(2) 3_555 . . . no
N1 Ni N2 C2 -23.0(2) . . . . no
N1 Ni N2 C7 102.4(3) . . . . no
N3 Ni N2 C2 -112.7(2) . . . . no
N3 Ni N2 C7 12.7(3) . . . . no
N1 Ni N2 C2 157.0(2) 3_555 . . . no
N1 Ni N2 C7 -77.6(3) 3_555 . . . no
N3 Ni N2 C2 67.3(2) 3_555 . . . no
N3 Ni N2 C7 -167.3(3) 3_555 . . . no
Ni N1 C1 C2 34.6(3) . . . . no
C4 N1 C1 C2 167.2(3) . . . . no
Ni N1 C4 C5 -164.2(3) . . . . no
C1 N1 C4 C5 68.7(4) . . . . no
Ni N2 C2 C1 49.3(3) . . . . no
C7 N2 C2 C1 -83.7(4) . . . . no
Ni N2 C7 C8 66.9(3) . . . . no
C2 N2 C7 C8 -171.2(3) . . . . no
N1 C1 C2 N2 -58.9(4) . . . . no
N1 C4 C5 C6 173.0(5) . . . . no
N2 C7 C8 C9 179.4(3) . . . . no
